data_7248914
loop_
_publ_author_name
'Vinodh, Mickey'
'Alshammari, Anwar A.'
'Al-Azemi, Talal F.'

_publ_section_title
;
 Influence of halogen--halogen interactions in the self-assembly of
 pillar[5]arene-based supramolecular polymers
;
_journal_issue 29
_journal_name_full 'RSC Advances'
_journal_page_first 20553
_journal_page_last 20560
_journal_paper_doi 10.1039/D4RA03769C
_journal_volume 14
_journal_year 2024
_chemical_formula_sum 'C49 H58 F2 O10'
_chemical_formula_weight 844.95
_space_group_crystal_system tetragonal
_space_group_IT_number 88
_space_group_name_Hall '-I 4ad'
_space_group_name_H-M_alt 'I 41/a :2'
_atom_sites_solution_hydrogens geom
_audit_creation_method SHELXL-2017/1
_audit_update_record
;
2024-03-23 deposited with the CCDC.	2024-06-24 downloaded from the CCDC.
;
_cell_angle_alpha 90
_cell_angle_beta 90
_cell_angle_gamma 90
_cell_formula_units_Z 8
_cell_length_a 15.0762(13)
_cell_length_b 15.0762(13)
_cell_length_c 39.5384(15)
_cell_measurement_reflns_used 19982
_cell_measurement_temperature 150(2)
_cell_measurement_theta_max 25.07
_cell_measurement_theta_min 3.06
_cell_volume 8986.8(11)
_computing_structure_refinement 'SHELXL-2017/1 (Sheldrick, 2017)'
_diffrn_ambient_temperature 150(2)
_diffrn_detector_area_resol_mean 10.000
_diffrn_measured_fraction_theta_full 0.995
_diffrn_measured_fraction_theta_max 0.995
_diffrn_measurement_device_type 'Rigaku R-AXIS RAPID'
_diffrn_measurement_method \w
_diffrn_radiation_type 'Mo K\a'
_diffrn_radiation_wavelength 0.71075
_diffrn_reflns_av_R_equivalents 0.0558
_diffrn_reflns_av_unetI/netI 0.0304
_diffrn_reflns_Laue_measured_fraction_full 0.995
_diffrn_reflns_Laue_measured_fraction_max 0.995
_diffrn_reflns_limit_h_max 17
_diffrn_reflns_limit_h_min -17
_diffrn_reflns_limit_k_max 17
_diffrn_reflns_limit_k_min -17
_diffrn_reflns_limit_l_max 40
_diffrn_reflns_limit_l_min -46
_diffrn_reflns_number 36777
_diffrn_reflns_point_group_measured_fraction_full 0.995
_diffrn_reflns_point_group_measured_fraction_max 0.995
_diffrn_reflns_theta_full 25.023
_diffrn_reflns_theta_max 25.023
_diffrn_reflns_theta_min 3.065
_exptl_absorpt_coefficient_mu 0.091
_exptl_absorpt_correction_T_max 0.985
_exptl_absorpt_correction_T_min 0.665
_exptl_absorpt_correction_type multi-scan
_exptl_absorpt_process_details 'ABSCOR (Rigaku, 1995)'
_exptl_crystal_colour Colorless
_exptl_crystal_density_diffrn 1.249
_exptl_crystal_description Block
_exptl_crystal_F_000 3600
_exptl_crystal_size_max 0.200
_exptl_crystal_size_mid 0.180
_exptl_crystal_size_min 0.170
_refine_diff_density_max 0.499
_refine_diff_density_min -0.288
_refine_diff_density_rms 0.043
_refine_ls_extinction_method none
_refine_ls_goodness_of_fit_ref 1.041
_refine_ls_hydrogen_treatment constr
_refine_ls_matrix_type full
_refine_ls_number_parameters 281
_refine_ls_number_reflns 3949
_refine_ls_number_restraints 20
_refine_ls_restrained_S_all 1.118
_refine_ls_R_factor_all 0.1069
_refine_ls_R_factor_gt 0.0695
_refine_ls_shift/su_max 0.000
_refine_ls_shift/su_mean 0.000
_refine_ls_structure_factor_coef Fsqd
_refine_ls_weighting_details 'w=1/[\s^2^(Fo^2^)+(0.1278P)^2^+3.9332P] where P=(Fo^2^+2Fc^2^)/3'
_refine_ls_weighting_scheme calc
_refine_ls_wR_factor_gt 0.2023
_refine_ls_wR_factor_ref 0.2264
_reflns_Friedel_coverage 0.000
_reflns_number_gt 2547
_reflns_number_total 3949
_reflns_threshold_expression 'I > 2\s(I)'
_cod_data_source_file d4ra03769c2.cif
_cod_data_source_block DPM5_BuF2
_cod_original_cell_volume 8986.7(16)
_cod_original_sg_symbol_H-M 'I 41/a'
_cod_database_code 7248914
_shelx_shelxl_version_number 2017/1
_shelx_space_group_comment
;
The symmetry employed for this shelxl refinement is uniquely defined
by the following loop, which should always be used as a source of
symmetry information in preference to the above space-group names.
They are only intended as comments.
;
_shelx_estimated_absorpt_t_min 0.982
_shelx_estimated_absorpt_t_max 0.985

loop_
_space_group_symop_operation_xyz
'x, y, z'
'-x, -y+1/2, z'
'-y+3/4, x+1/4, z+1/4'
'y+1/4, -x+1/4, z+1/4'
'x+1/2, y+1/2, z+1/2'
'-x+1/2, -y+1, z+1/2'
'-y+5/4, x+3/4, z+3/4'
'y+3/4, -x+3/4, z+3/4'
'-x, -y, -z'
'x, y-1/2, -z'
'y-3/4, -x-1/4, -z-1/4'
'-y-1/4, x-1/4, -z-1/4'
'-x+1/2, -y+1/2, -z+1/2'
'x+1/2, y, -z+1/2'
'y-1/4, -x+1/4, -z+1/4'
'-y+1/4, x+1/4, -z+1/4'

loop_
_atom_site_label
_atom_site_type_symbol
_atom_site_fract_x
_atom_site_fract_y
_atom_site_fract_z
_atom_site_U_iso_or_equiv
_atom_site_adp_type
_atom_site_occupancy
_atom_site_site_symmetry_order
_atom_site_calc_flag
_atom_site_refinement_flags_posn
_atom_site_refinement_flags_adp
_atom_site_refinement_flags_occupancy
_atom_site_disorder_assembly
_atom_site_disorder_group
F1 F 0.3777(4) 0.8898(3) 0.38090(17) 0.240(2) Uani 1 1 d D U . . .
O1 O 0.33470(16) 0.81214(17) 0.27718(7) 0.0900(8) Uani 1 1 d . . . . .
O2 O 0.42771(19) 0.47691(16) 0.32174(7) 0.0958(8) Uani 1 1 d . . . . .
O3 O 0.18414(17) 0.67086(17) 0.38432(7) 0.1015(9) Uani 1 1 d . . . . .
O4 O 0.44728(17) 0.47741(16) 0.44675(6) 0.0875(8) Uani 1 1 d . . . . .
O5 O 0.32132(15) 0.79059(13) 0.48469(6) 0.0716(6) Uani 1 1 d . . . . .
C1 C 0.4373(2) 0.6942(2) 0.27833(7) 0.0656(8) Uani 1 1 d . . . . .
C2 C 0.3559(2) 0.7274(2) 0.28861(8) 0.0682(8) Uani 1 1 d . . . . .
C3 C 0.3008(2) 0.6771(2) 0.30922(8) 0.0703(9) Uani 1 1 d . . . . .
H3 H 0.245874 0.699845 0.315510 0.084 Uiso 1 1 calc R U . . .
C4 C 0.3257(2) 0.5939(2) 0.32061(8) 0.0674(8) Uani 1 1 d . . . . .
C5 C 0.4074(2) 0.5611(2) 0.31002(8) 0.0708(9) Uani 1 1 d . . . . .
C6 C 0.4609(2) 0.6101(2) 0.28900(8) 0.0719(9) Uani 1 1 d . . . . .
H6 H 0.514428 0.586049 0.281755 0.086 Uiso 1 1 calc R U . . .
C7 C 0.2671(2) 0.5411(2) 0.34467(9) 0.0771(10) Uani 1 1 d . . . . .
H7A H 0.205665 0.557156 0.340807 0.093 Uiso 1 1 calc R U . . .
H7B H 0.273507 0.478444 0.339697 0.093 Uiso 1 1 calc R U . . .
C8 C 0.2895(2) 0.5568(2) 0.38151(8) 0.0645(8) Uani 1 1 d D . . . .
C9 C 0.2484(2) 0.6220(2) 0.40050(9) 0.0679(8) Uani 1 1 d . . . . .
C10 C 0.2713(2) 0.6361(2) 0.43386(8) 0.0677(8) Uani 1 1 d . . . . .
H10 H 0.241071 0.678968 0.446229 0.081 Uiso 1 1 calc R U . . .
C11 C 0.33833(19) 0.58798(18) 0.44943(7) 0.0586(7) Uani 1 1 d . . . . .
C12 C 0.3807(2) 0.52296(19) 0.43042(8) 0.0629(8) Uani 1 1 d D . . . .
C13 C 0.3560(2) 0.5070(2) 0.39715(8) 0.0659(8) Uani 1 1 d . . . . .
H13 H 0.384340 0.462369 0.385033 0.079 Uiso 1 1 calc R U . . .
C14 C 0.3661(2) 0.61022(19) 0.48518(7) 0.0640(8) Uani 1 1 d . . . . .
H14A H 0.314544 0.628925 0.498001 0.077 Uiso 1 1 calc R U . . .
H14B H 0.390135 0.557582 0.495912 0.077 Uiso 1 1 calc R U . . .
C15 C 0.4349(2) 0.68298(17) 0.48578(6) 0.0550(7) Uani 1 1 d . . . . .
C16 C 0.4114(2) 0.77249(19) 0.48539(6) 0.0561(7) Uani 1 1 d . . . . .
C17 C 0.5240(2) 0.66213(18) 0.48585(7) 0.0576(7) Uani 1 1 d . . . . .
H17 H 0.541099 0.602869 0.486221 0.069 Uiso 1 1 calc R U . . .
C18 C 0.500000 0.750000 0.25708(11) 0.0766(13) Uani 1 2 d S T P . .
H18A H 0.534548 0.711156 0.242627 0.092 Uiso 0.5 1 calc R U P . .
H18B H 0.465450 0.788843 0.242628 0.092 Uiso 0.5 1 calc R U P . .
C19 C 0.2546(3) 0.8506(3) 0.28879(11) 0.1000(13) Uani 1 1 d . . . . .
H19A H 0.256519 0.856393 0.312956 0.120 Uiso 1 1 calc R U . . .
H19B H 0.205569 0.813469 0.282514 0.120 Uiso 1 1 calc R U . . .
H19C H 0.247340 0.908182 0.278753 0.120 Uiso 1 1 calc R U . . .
C20 C 0.5171(3) 0.4484(3) 0.32049(11) 0.1069(14) Uani 1 1 d . . . . .
H20A H 0.554838 0.494075 0.329403 0.128 Uiso 1 1 calc R U . . .
H20B H 0.533356 0.436322 0.297465 0.128 Uiso 1 1 calc R U . . .
H20C H 0.523824 0.395480 0.333746 0.128 Uiso 1 1 calc R U . . .
C21 C 0.1482(4) 0.7445(3) 0.40165(16) 0.147(2) Uani 1 1 d . . . . .
H21A H 0.114003 0.779774 0.386215 0.176 Uiso 1 1 calc R U . . .
H21B H 0.195470 0.779642 0.410855 0.176 Uiso 1 1 calc R U . . .
H21C H 0.110709 0.724006 0.419656 0.176 Uiso 1 1 calc R U . . .
C22 C 0.5063(2) 0.4262(3) 0.42769(9) 0.0852(10) Uani 1 1 d . . . . .
H22A H 0.532132 0.462184 0.410239 0.102 Uiso 1 1 calc R U . . .
H22B H 0.475007 0.377471 0.417602 0.102 Uiso 1 1 calc R U . . .
H22C H 0.552330 0.403815 0.442136 0.102 Uiso 1 1 calc R U . . .
C23 C 0.2940(2) 0.8805(2) 0.48255(10) 0.0853(10) Uani 1 1 d . . . . .
H23A H 0.321413 0.907919 0.463297 0.102 Uiso 1 1 calc R U . . .
H23B H 0.311306 0.911302 0.502737 0.102 Uiso 1 1 calc R U . . .
H23C H 0.230640 0.883053 0.480154 0.102 Uiso 1 1 calc R U . . .
C24 C 0.3832(7) 0.8152(6) 0.3842(4) 0.297(5) Uani 1 1 d D U . . .
H24A H 0.351843 0.784639 0.366229 0.357 Uiso 1 1 calc R U . . .
H24B H 0.357876 0.797215 0.405729 0.357 Uiso 1 1 calc R U . . .
C25 C 0.4769(6) 0.7943(4) 0.3831(3) 0.293(5) Uani 1 1 d D U . . .
H25A H 0.502337 0.825993 0.402127 0.351 Uiso 1 1 calc R U . . .
H25B H 0.498720 0.824108 0.363036 0.351 Uiso 1 1 calc R U . . .

loop_
_atom_site_aniso_label
_atom_site_aniso_U_11
_atom_site_aniso_U_22
_atom_site_aniso_U_33
_atom_site_aniso_U_23
_atom_site_aniso_U_13
_atom_site_aniso_U_12
F1 0.240(5) 0.157(4) 0.322(6) -0.022(4) 0.061(4) -0.003(4)
O1 0.0783(16) 0.0859(17) 0.1058(18) 0.0187(14) 0.0074(13) 0.0301(13)
O2 0.104(2) 0.0698(16) 0.1132(19) -0.0008(13) -0.0017(15) 0.0239(14)
O3 0.0888(18) 0.0813(17) 0.134(2) -0.0156(15) -0.0413(16) 0.0166(14)
O4 0.1020(18) 0.0894(17) 0.0712(14) 0.0068(12) -0.0034(12) 0.0364(14)
O5 0.0714(15) 0.0563(13) 0.0871(14) -0.0047(10) 0.0078(11) -0.0011(10)
C1 0.0660(19) 0.075(2) 0.0558(17) -0.0081(14) -0.0092(14) 0.0135(16)
C2 0.064(2) 0.073(2) 0.0674(19) -0.0017(15) -0.0089(15) 0.0153(16)
C3 0.0607(19) 0.073(2) 0.078(2) -0.0061(17) -0.0141(15) 0.0113(16)
C4 0.068(2) 0.066(2) 0.0680(18) -0.0140(15) -0.0206(15) -0.0019(16)
C5 0.083(2) 0.062(2) 0.0678(19) -0.0146(15) -0.0165(17) 0.0111(17)
C6 0.071(2) 0.079(2) 0.0653(19) -0.0159(16) -0.0062(16) 0.0225(18)
C7 0.068(2) 0.069(2) 0.094(2) -0.0077(17) -0.0248(18) -0.0136(16)
C8 0.0574(18) 0.0527(17) 0.083(2) 0.0020(15) -0.0105(15) -0.0176(14)
C9 0.0539(18) 0.0522(18) 0.098(2) 0.0016(16) -0.0162(16) -0.0074(14)
C10 0.0591(19) 0.0525(18) 0.092(2) -0.0029(15) 0.0000(16) -0.0120(15)
C11 0.0569(17) 0.0443(16) 0.0744(18) 0.0047(13) 0.0059(14) -0.0125(13)
C12 0.0640(19) 0.0548(18) 0.0699(19) 0.0105(14) -0.0011(14) -0.0038(15)
C13 0.071(2) 0.0520(17) 0.075(2) 0.0002(14) 0.0019(16) -0.0035(15)
C14 0.078(2) 0.0507(17) 0.0637(17) 0.0073(13) 0.0113(15) -0.0081(15)
C15 0.071(2) 0.0464(16) 0.0473(14) 0.0033(11) 0.0031(12) -0.0059(14)
C16 0.0660(19) 0.0542(17) 0.0481(15) -0.0024(12) 0.0047(12) -0.0013(14)
C17 0.078(2) 0.0438(15) 0.0514(15) 0.0054(11) -0.0001(13) -0.0011(14)
C18 0.074(3) 0.098(4) 0.057(2) 0.000 0.000 0.025(3)
C19 0.093(3) 0.088(3) 0.119(3) 0.015(2) 0.012(2) 0.038(2)
C20 0.120(4) 0.107(3) 0.094(3) 0.003(2) -0.004(2) 0.050(3)
C21 0.147(4) 0.085(3) 0.208(6) -0.047(3) -0.080(4) 0.050(3)
C22 0.080(2) 0.089(3) 0.087(2) 0.0021(19) -0.0035(19) 0.014(2)
C23 0.078(2) 0.068(2) 0.110(3) 0.0059(19) 0.004(2) 0.0103(18)
C24 0.296(10) 0.229(7) 0.367(12) -0.022(9) 0.030(13) -0.106(9)
C25 0.284(10) 0.229(9) 0.366(12) -0.033(7) 0.051(13) -0.067(7)

loop_
_atom_type_symbol
_atom_type_description
_atom_type_scat_dispersion_real
_atom_type_scat_dispersion_imag
_atom_type_scat_source
C C 0.0033 0.0016 'International Tables Vol C Tables 4.2.6.8 and 6.1.1.4'
H H 0.0000 0.0000 'International Tables Vol C Tables 4.2.6.8 and 6.1.1.4'
O O 0.0106 0.0060 'International Tables Vol C Tables 4.2.6.8 and 6.1.1.4'
F F 0.0171 0.0103 'International Tables Vol C Tables 4.2.6.8 and 6.1.1.4'

loop_
_geom_angle_atom_site_label_1
_geom_angle_atom_site_label_2
_geom_angle_atom_site_label_3
_geom_angle
_geom_angle_site_symmetry_1
_geom_angle_site_symmetry_3
_geom_angle_publ_flag
C2 O1 C19 117.8(3) . . ?
C5 O2 C20 118.5(3) . . ?
C9 O3 C21 117.7(3) . . ?
C12 O4 C22 119.1(3) . . ?
C16 O5 C23 118.3(3) . . ?
C6 C1 C2 118.0(3) . . ?
C6 C1 C18 121.1(3) . . ?
C2 C1 C18 120.9(3) . . ?
C1 C2 C3 120.3(3) . . ?
C1 C2 O1 116.1(3) . . ?
C3 C2 O1 123.6(3) . . ?
C4 C3 C2 121.6(3) . . ?
C4 C3 H3 119.2 . . ?
C2 C3 H3 119.2 . . ?
C3 C4 C5 117.6(3) . . ?
C3 C4 C7 121.3(3) . . ?
C5 C4 C7 121.0(3) . . ?
C6 C5 O2 124.4(3) . . ?
C6 C5 C4 120.7(3) . . ?
O2 C5 C4 114.9(3) . . ?
C5 C6 C1 121.8(3) . . ?
C5 C6 H6 119.1 . . ?
C1 C6 H6 119.1 . . ?
C8 C7 C4 113.0(2) . . ?
C8 C7 H7A 109.0 . . ?
C4 C7 H7A 109.0 . . ?
C8 C7 H7B 109.0 . . ?
C4 C7 H7B 109.0 . . ?
H7A C7 H7B 107.8 . . ?
C9 C8 C13 117.6(3) . . ?
C9 C8 C7 122.3(3) . . ?
C13 C8 C7 120.1(3) . . ?
O3 C9 C10 122.6(3) . . ?
O3 C9 C8 116.3(3) . . ?
C10 C9 C8 121.1(3) . . ?
C9 C10 C11 121.7(3) . . ?
C9 C10 H10 119.1 . . ?
C11 C10 H10 119.1 . . ?
C10 C11 C12 117.6(3) . . ?
C10 C11 C14 120.0(3) . . ?
C12 C11 C14 122.3(3) . . ?
O4 C12 C13 123.6(3) . . ?
O4 C12 C11 115.6(3) . . ?
C13 C12 C11 120.8(3) . . ?
C12 C13 C8 121.2(3) . . ?
C12 C13 H13 119.4 . . ?
C8 C13 H13 119.4 . . ?
C15 C14 C11 111.5(2) . . ?
C15 C14 H14A 109.3 . . ?
C11 C14 H14A 109.3 . . ?
C15 C14 H14B 109.3 . . ?
C11 C14 H14B 109.3 . . ?
H14A C14 H14B 108.0 . . ?
C17 C15 C16 117.9(3) . . ?
C17 C15 C14 120.2(2) . . ?
C16 C15 C14 121.9(3) . . ?
O5 C16 C17 123.3(3) . 2_665 ?
O5 C16 C15 116.1(3) . . ?
C17 C16 C15 120.6(3) 2_665 . ?
C15 C17 C16 121.5(3) . 2_665 ?
C15 C17 H17 119.3 . . ?
C16 C17 H17 119.3 2_665 . ?
C1 C18 C1 112.8(3) 2_665 . ?
C1 C18 H18A 109.0 2_665 . ?
C1 C18 H18A 109.0 . . ?
C1 C18 H18B 109.0 2_665 . ?
C1 C18 H18B 109.0 . . ?
H18A C18 H18B 107.8 . . ?
O1 C19 H19A 109.5 . . ?
O1 C19 H19B 109.5 . . ?
H19A C19 H19B 109.5 . . ?
O1 C19 H19C 109.5 . . ?
H19A C19 H19C 109.5 . . ?
H19B C19 H19C 109.5 . . ?
O2 C20 H20A 109.5 . . ?
O2 C20 H20B 109.5 . . ?
H20A C20 H20B 109.5 . . ?
O2 C20 H20C 109.5 . . ?
H20A C20 H20C 109.5 . . ?
H20B C20 H20C 109.5 . . ?
O3 C21 H21A 109.5 . . ?
O3 C21 H21B 109.5 . . ?
H21A C21 H21B 109.5 . . ?
O3 C21 H21C 109.5 . . ?
H21A C21 H21C 109.5 . . ?
H21B C21 H21C 109.5 . . ?
O4 C22 H22A 109.5 . . ?
O4 C22 H22B 109.5 . . ?
H22A C22 H22B 109.5 . . ?
O4 C22 H22C 109.5 . . ?
H22A C22 H22C 109.5 . . ?
H22B C22 H22C 109.5 . . ?
O5 C23 H23A 109.5 . . ?
O5 C23 H23B 109.5 . . ?
H23A C23 H23B 109.5 . . ?
O5 C23 H23C 109.5 . . ?
H23A C23 H23C 109.5 . . ?
H23B C23 H23C 109.5 . . ?
F1 C24 C25 106.4(8) . . ?
F1 C24 H24A 110.4 . . ?
C25 C24 H24A 110.4 . . ?
F1 C24 H24B 110.4 . . ?
C25 C24 H24B 110.4 . . ?
H24A C24 H24B 108.6 . . ?
C24 C25 C25 130.1(9) . 2_665 ?
C24 C25 H25A 104.8 . . ?
C25 C25 H25A 104.8 2_665 . ?
C24 C25 H25B 104.8 . . ?
C25 C25 H25B 104.8 2_665 . ?
H25A C25 H25B 105.8 . . ?

loop_
_geom_bond_atom_site_label_1
_geom_bond_atom_site_label_2
_geom_bond_distance
_geom_bond_site_symmetry_2
_geom_bond_publ_flag
F1 C24 1.136(7) . ?
O1 C2 1.392(4) . ?
O1 C19 1.417(4) . ?
O2 C5 1.386(4) . ?
O2 C20 1.416(5) . ?
O3 C9 1.375(4) . ?
O3 C21 1.412(5) . ?
O4 C12 1.377(4) . ?
O4 C22 1.399(4) . ?
O5 C16 1.385(4) . ?
O5 C23 1.419(4) . ?
C1 C6 1.383(4) . ?
C1 C2 1.386(4) . ?
C1 C18 1.519(4) . ?
C2 C3 1.389(5) . ?
C3 C4 1.385(4) . ?
C3 H3 0.9300 . ?
C4 C5 1.392(5) . ?
C4 C7 1.522(5) . ?
C5 C6 1.374(5) . ?
C6 H6 0.9300 . ?
C7 C8 1.514(4) . ?
C7 H7A 0.9700 . ?
C7 H7B 0.9700 . ?
C8 C9 1.383(4) . ?
C8 C13 1.397(4) . ?
C9 C10 1.380(4) . ?
C10 C11 1.388(4) . ?
C10 H10 0.9300 . ?
C11 C12 1.391(4) . ?
C11 C14 1.512(4) . ?
C12 C13 1.388(4) . ?
C13 H13 0.9300 . ?
C14 C15 1.510(4) . ?
C14 H14A 0.9700 . ?
C14 H14B 0.9700 . ?
C15 C17 1.380(4) . ?
C15 C16 1.395(4) . ?
C16 C17 1.386(4) 2_665 ?
C17 H17 0.9300 . ?
C18 H18A 0.9700 . ?
C18 H18B 0.9700 . ?
C19 H19A 0.9600 . ?
C19 H19B 0.9600 . ?
C19 H19C 0.9600 . ?
C20 H20A 0.9600 . ?
C20 H20B 0.9600 . ?
C20 H20C 0.9600 . ?
C21 H21A 0.9600 . ?
C21 H21B 0.9600 . ?
C21 H21C 0.9600 . ?
C22 H22A 0.9600 . ?
C22 H22B 0.9600 . ?
C22 H22C 0.9600 . ?
C23 H23A 0.9600 . ?
C23 H23B 0.9600 . ?
C23 H23C 0.9600 . ?
C24 C25 1.449(9) . ?
C24 H24A 0.9700 . ?
C24 H24B 0.9700 . ?
C25 C25 1.505(14) 2_665 ?
C25 H25A 0.9700 . ?
C25 H25B 0.9700 . ?

loop_
_geom_torsion_atom_site_label_1
_geom_torsion_atom_site_label_2
_geom_torsion_atom_site_label_3
_geom_torsion_atom_site_label_4
_geom_torsion
_geom_torsion_site_symmetry_1
_geom_torsion_site_symmetry_2
_geom_torsion_site_symmetry_3
_geom_torsion_site_symmetry_4
_geom_torsion_publ_flag
C6 C1 C2 C3 0.5(5) . . . . ?
C18 C1 C2 C3 -177.3(3) . . . . ?
C6 C1 C2 O1 -179.8(3) . . . . ?
C18 C1 C2 O1 2.5(4) . . . . ?
C19 O1 C2 C1 -176.2(3) . . . . ?
C19 O1 C2 C3 3.5(5) . . . . ?
C1 C2 C3 C4 1.3(5) . . . . ?
O1 C2 C3 C4 -178.4(3) . . . . ?
C2 C3 C4 C5 -1.5(4) . . . . ?
C2 C3 C4 C7 176.8(3) . . . . ?
C20 O2 C5 C6 18.8(5) . . . . ?
C20 O2 C5 C4 -162.5(3) . . . . ?
C3 C4 C5 C6 0.0(4) . . . . ?
C7 C4 C5 C6 -178.3(3) . . . . ?
C3 C4 C5 O2 -178.8(3) . . . . ?
C7 C4 C5 O2 2.9(4) . . . . ?
O2 C5 C6 C1 -179.5(3) . . . . ?
C4 C5 C6 C1 1.8(5) . . . . ?
C2 C1 C6 C5 -2.0(5) . . . . ?
C18 C1 C6 C5 175.7(3) . . . . ?
C3 C4 C7 C8 -92.1(4) . . . . ?
C5 C4 C7 C8 86.1(4) . . . . ?
C4 C7 C8 C9 91.3(4) . . . . ?
C4 C7 C8 C13 -86.0(4) . . . . ?
C21 O3 C9 C10 7.4(5) . . . . ?
C21 O3 C9 C8 -172.8(4) . . . . ?
C13 C8 C9 O3 179.0(3) . . . . ?
C7 C8 C9 O3 1.6(4) . . . . ?
C13 C8 C9 C10 -1.2(4) . . . . ?
C7 C8 C9 C10 -178.6(3) . . . . ?
O3 C9 C10 C11 -177.9(3) . . . . ?
C8 C9 C10 C11 2.3(5) . . . . ?
C9 C10 C11 C12 -1.5(4) . . . . ?
C9 C10 C11 C14 175.3(3) . . . . ?
C22 O4 C12 C13 14.3(5) . . . . ?
C22 O4 C12 C11 -165.4(3) . . . . ?
C10 C11 C12 O4 179.4(3) . . . . ?
C14 C11 C12 O4 2.6(4) . . . . ?
C10 C11 C12 C13 -0.3(4) . . . . ?
C14 C11 C12 C13 -177.1(3) . . . . ?
O4 C12 C13 C8 -178.3(3) . . . . ?
C11 C12 C13 C8 1.4(4) . . . . ?
C9 C8 C13 C12 -0.6(4) . . . . ?
C7 C8 C13 C12 176.9(3) . . . . ?
C10 C11 C14 C15 -86.0(3) . . . . ?
C12 C11 C14 C15 90.7(3) . . . . ?
C11 C14 C15 C17 -92.6(3) . . . . ?
C11 C14 C15 C16 85.7(3) . . . . ?
C23 O5 C16 C17 3.4(4) . . . 2_665 ?
C23 O5 C16 C15 -176.9(3) . . . . ?
C17 C15 C16 O5 178.8(2) . . . . ?
C14 C15 C16 O5 0.5(4) . . . . ?
C17 C15 C16 C17 -1.5(3) . . . 2_665 ?
C14 C15 C16 C17 -179.8(2) . . . 2_665 ?
C16 C15 C17 C16 -0.3(3) . . . 2_665 ?
C14 C15 C17 C16 178.1(2) . . . 2_665 ?
C6 C1 C18 C1 -88.4(3) . . . 2_665 ?
C2 C1 C18 C1 89.2(3) . . . 2_665 ?
F1 C24 C25 C25 -174.0(7) . . . 2_665 ?
